data_2009726
loop_
_publ_author_name
'Hirota, T.'
'Sasaki, K.'
'Yamamoto, H.'
'Mori, K.'
'Kashino, S.'

_publ_section_title
;
 Anomalous products formed from
 <i>N</i>-(5,6-dihydrobenzo[<i>h</i>]quinazolin-4-yl)amidines and
 hydroxylamine hydrochloride
;
_journal_issue 5
_journal_name_full 'Acta Crystallographica Section C'
_journal_page_first 807
_journal_page_last 810
_journal_paper_doi 10.1107/S0108270193010583
_journal_volume 50
_journal_year 1994
_chemical_formula_sum 'C19 H15 Cl N4 O2'
_chemical_formula_weight 366.81
_space_group_IT_number 14
_space_group_name_Hall '-P 2yn'
_space_group_name_H-M_alt 'P 1 21/n 1'
_symmetry_cell_setting monoclinic
_symmetry_space_group_name_Hall '-P 2yn'
_symmetry_space_group_name_H-M 'P 1 21/n 1'
_atom_type_scat_source IntTabIV
_cell_angle_alpha 90.
_cell_angle_beta 103.420(10)
_cell_angle_gamma 90.
_cell_formula_units_Z 4
_cell_length_a 11.661(2)
_cell_length_b 9.410(2)
_cell_length_c 16.224(3)
_cell_measurement_reflns_used 25
_cell_measurement_temperature 298
_cell_measurement_theta_max 11.5
_cell_measurement_theta_min 11.0
_cell_volume 1731.6(6)
_diffrn_measurement_device 'Rigaku AFC-5R'
_diffrn_measurement_method 2\q/\w
_diffrn_radiation_type MoK\a
_diffrn_radiation_wavelength 0.71073
_diffrn_reflns_av_R_equivalents 0.031
_diffrn_reflns_limit_h_max 13
_diffrn_reflns_limit_h_min 0
_diffrn_reflns_limit_k_max 11
_diffrn_reflns_limit_k_min 0
_diffrn_reflns_limit_l_max 18
_diffrn_reflns_limit_l_min -18
_diffrn_reflns_number 3234
_diffrn_reflns_theta_max 25.0
_diffrn_standards_decay_% 0.6
_diffrn_standards_interval_count 97
_diffrn_standards_number 3
_exptl_absorpt_coefficient_mu 0.238
_exptl_absorpt_correction_type none
_exptl_crystal_colour 'light yellow'
_exptl_crystal_density_diffrn 1.407
_exptl_crystal_description prism
_exptl_crystal_size_max 0.38
_exptl_crystal_size_mid 0.25
_exptl_crystal_size_min 0.15
_refine_diff_density_max 0.44
_refine_diff_density_min -0.24
_refine_ls_goodness_of_fit_obs 1.50
_refine_ls_hydrogen_treatment refall
_refine_ls_number_parameters 295
_refine_ls_number_reflns 1366
_refine_ls_R_factor_obs 0.057
_refine_ls_shift/esd_max 0.22
_refine_ls_structure_factor_coef F
_refine_ls_weighting_details 'w = 1/\s^2^(F~o~)'
_refine_ls_weighting_scheme calc
_refine_ls_wR_factor_obs 0.037
_reflns_number_observed 1366
_reflns_number_total 3074
_reflns_observed_criterion I>3.0\s(I)
_cod_data_source_file oh1051.cif
_cod_data_source_block oh1051_structure_2_of_2
_cod_depositor_comments
;
The following automatic conversions were performed:

'_refine_ls_weighting_scheme' value '1/\s^2^(F~o~)' was changed to
'calc'. New tag '_refine_ls_weighting_details' was created. The value
of the new tag was set to 'w = 1/\s^2^(F~o~)'.

Automatic conversion script
Id: cif_fix_values 3143 2015-03-26 13:38:13Z robertas 
;
_cod_original_cell_volume 1732.0(10)
_cod_original_sg_symbol_H-M 'P 21/n'
_cod_original_formula_sum 'C19 H15 Cl1 N4 O2'
_cod_database_code 2009726

loop_
_space_group_symop_id
_space_group_symop_operation_xyz
1 x,y,z
2 -x+1/2,y+1/2,-z+1/2
3 -x,-y,-z
4 x+1/2,-y+1/2,z+1/2

loop_
_atom_site_label
_atom_site_fract_x
_atom_site_fract_y
_atom_site_fract_z
Cl .22980(10) .0965(2) .51830(10)
O(1) -.0513(3) -.2778(4) .8679(2)
O(2) .3603(3) .0255(5) .9687(3)
N(1) -.0307(4) -.2555(5) .7866(3)
N(2) .0826(3) -.1094(4) .8807(3)
N(3) .2046(4) -.0625(5) 1.0428(3)
N(4) .4062(4) -.0306(5) 1.0498(3)
C(1) .1165(5) -.1383(6) 1.0691(3)
C(2) .0237(5) -.1977(6) 1.0105(4)
C(3) -.0674(6) -.2780(8) 1.0406(4)
C(4) -.0105(6) -.3646(7) 1.1194(5)
C(5) .0650(6) -.2851(9) 1.2711(5)
C(6) .1287(6) -.1920(10) 1.3294(5)
C(7) .1847(5) -.0807(9) 1.3026(4)
C(8) .1816(5) -.0606(7) 1.2186(4)
C(9) .1203(5) -.1543(7) 1.1581(3)
C(10) .0618(5) -.2681(7) 1.1853(4)
C(11) .0202(4) -.1865(6) .9211(3)
C(12) .0487(4) -.1558(6) .7994(3)
C(13) .0947(4) -.0979(6) .7310(3)
C(14) .1641(6) .0210(7) .7435(4)
C(15) .2053(6) .0791(8) .6789(5)
C(16) .1778(5) .0215(7) .6004(4)
C(17) .1115(6) -.0980(8) .5859(4)
C(18) .0702(6) -.1553(8) .6513(4)
C(19) .3228(5) -.0714(6) 1.0817(4)
H(02) .420(4) .033(5) .947(3)
H(N3) .199(3) -.047(3) .988(2)
H(5) .016(5) -.371(6) 1.288(3)
H(6) .129(5) -.224(7) 1.398(4)
H(7) .225(4) -.006(5) 1.344(3)
H(8) .217(3) .028(4) 1.200(2)
H(14) .170(5) .066(6) .799(3)
H(15) .247(4) .154(5) .687(3)
H(17) .110(4) -.145(5) .532(3)
H(18) .038(4) -.240(5) .644(3)
H(19) .340(4) -.108(5) 1.132(3)
H(31) -.127(4) -.203(5) 1.044(3)
H(32) -.107(3) -.339(4) .994(2)
H(41) -.073(4) -.418(5) 1.140(3)
H(42) .039(6) -.435(7) 1.088(4)

loop_
_geom_angle_atom_site_label_1
_geom_angle_atom_site_label_2
_geom_angle_atom_site_label_3
_geom_angle
_geom_angle_publ_flag
N(1) O(1) C(11) 106.7(4) yes
O(1) N(1) C(12) 103.1(4) yes
C(11) N(2) C(12) 103.8(4) yes
C(1) N(3) C(19) 123.9(5) yes
O(2) N(4) C(19) 109.6(5) yes
N(3) C(1) C(2) 120.7(5) yes
N(3) C(1) C(9) 120.4(5) yes
C(2) C(1) C(9) 119.0(5) yes
C(1) C(2) C(3) 119.2(5) yes
C(1) C(2) C(11) 119.8(5) yes
C(3) C(2) C(11) 121.0(5) yes
C(2) C(3) C(4) 110.1(6) yes
C(3) C(4) C(10) 109.7(6) yes
C(6) C(5) C(10) 120.0(8) yes
C(5) C(6) C(7) 119.8(7) yes
C(6) C(7) C(8) 121.2(7) yes
C(7) C(8) C(9) 120.5(7) yes
C(1) C(9) C(8) 122.2(6) yes
C(1) C(9) C(10) 119.6(6) yes
C(8) C(9) C(10) 118.2(6) yes
C(4) C(10) C(5) 121.6(7) yes
C(4) C(10) C(9) 118.2(6) yes
C(5) C(10) C(9) 120.1(7) yes
O(1) C(11) N(2) 111.4(5) yes
O(1) C(11) C(2) 117.5(5) yes
N(2) C(11) C(2) 130.9(5) yes
N(1) C(12) N(2) 115.0(5) yes
N(1) C(12) C(13) 121.7(5) yes
N(2) C(12) C(13) 123.2(5) yes
C(12) C(13) C(14) 120.4(6) yes
C(12) C(13) C(18) 122.9(6) yes
C(14) C(13) C(18) 116.7(6) yes
C(13) C(14) C(15) 121.0(6) yes
C(14) C(15) C(16) 120.9(6) yes
C(15) C(16) C(17) 119.8(6) yes
C(16) C(17) C(18) 118.8(6) yes
C(13) C(18) C(17) 122.7(6) yes
N(3) C(19) N(4) 125.2(6) yes

loop_
_geom_bond_atom_site_label_1
_geom_bond_atom_site_label_2
_geom_bond_distance
_geom_bond_publ_flag
O(1) N(1) 1.410(5) yes
O(1) C(11) 1.358(5) yes
O(2) N(4) 1.404(5) yes
N(1) C(12) 1.300(5) yes
N(2) C(11) 1.306(5) yes
N(2) C(12) 1.358(5) yes
N(3) C(1) 1.397(6) yes
N(3) C(19) 1.378(6) yes
N(4) C(19) 1.263(6) yes
C(1) C(2) 1.382(6) yes
C(1) C(9) 1.443(6) yes
C(2) C(3) 1.477(7) yes
C(2) C(11) 1.445(6) yes
C(3) C(4) 1.530(8) yes
C(4) C(10) 1.503(8) yes
C(5) C(6) 1.371(9) yes
C(5) C(10) 1.392(8) yes
C(6) C(7) 1.361(8) yes
C(7) C(8) 1.368(7) yes
C(8) C(9) 1.388(7) yes
C(9) C(10) 1.396(7) yes
C(12) C(13) 1.448(6) yes
C(13) C(14) 1.368(7) yes
C(13) C(18) 1.370(7) yes
C(14) C(15) 1.365(8) yes
C(15) C(16) 1.353(8) yes
C(16) C(17) 1.354(7) yes
C(17) C(18) 1.372(8) yes
O(2) H(02) 0.86(4) no
N(3) H(N3) 0.89(3) no
C(3) H(31) 1.00(5) no
C(3) H(32) 0.97(4) no
C(4) H(41) 1.00(5) no
C(4) H(42) 1.07(6) no
C(5) H(5) 1.06(5) no
C(6) H(6) 1.14(6) no
C(7) H(7) 1.03(5) no
C(8) H(8) 1.00(3) no
C(14) H(14) 0.98(5) no
C(15) H(15) 0.85(4) no
C(17) H(17) 0.97(4) no
C(18) H(18) 0.88(5) no
C(19) H(19) 0.86(4) no

loop_
_geom_torsion_atom_site_label_1
_geom_torsion_atom_site_label_2
_geom_torsion_atom_site_label_3
_geom_torsion_atom_site_label_4
_geom_torsion
_geom_torsion_publ_flag
O(1) N(1) C(12) N(2) -0.2(6) yes
O(1) C(11) N(2) C(12) -0.4(6) yes
N(1) O(1) C(11) N(2) 0.3(6) yes
N(1) C(12) N(2) C(11) 0.4(6) yes
C(11) O(1) N(1) C(12) -0.1(5) yes
N(3) C(1) C(9) C(8) 22.9(8) yes
C(1) C(2) C(3) C(4) -38.1(8) yes
C(1) C(9) C(10) C(4) -4.3(8) yes
C(2) C(3) C(4) C(10) 54.3(8) yes
C(3) C(2) C(1) C(9) -1.2(8) yes
C(3) C(4) C(10) C(9) -34.7(8) yes
N(2) C(11) C(2) C(3) 171.4(6) yes
O(2) N(4) C(19) N(3) 0.2(8) yes
N(1) C(12) C(13) C(14) 169.9(5) yes
N(4) C(19) N(3) C(1) 163.5(5) yes
C(9) C(1) N(3) C(19) 40.8(7) yes
